data_1566168
loop_
_publ_author_name
'Marquise, Nada'
'Harford, Philip J.'
'Chevallier, Floris'
'Roisnel, Thierry'
'Dorcet, Vincent'
'Gagez, Anne-Laure'
'Sabl\'e, Sophie'
'Picot, Laurent'
'Thi\'ery, Val\'erie'
'Wheatley, Andrew E.H.'
'Gros, Philippe C.'
'Mongin, Florence'

_publ_section_title
;
 Synthesis of azafluorenones and related compounds using
 deprotocupration--aroylation followed by intramolecular direct arylation
;
_journal_issue 47
_journal_name_full Tetrahedron
_journal_page_first 10123
_journal_page_last 10133
_journal_paper_doi 10.1016/j.tet.2013.09.030
_journal_volume 69
_journal_year 2013
_chemical_formula_moiety 'C44 H88 Br2 Cu2 Li4 N4 O2'
_chemical_formula_sum 'C44 H88 Br2 Cu2 Li4 N4 O2'
_chemical_formula_weight 1019.84
_space_group_IT_number 14
_space_group_name_Hall '-P 2ybc'
_space_group_name_H-M_alt 'P 1 21/c 1'
_symmetry_cell_setting monoclinic
_symmetry_space_group_name_Hall '-P 2ybc'
_symmetry_space_group_name_H-M 'P 1 21/c 1'
_atom_sites_solution_hydrogens geom
_atom_sites_solution_primary direct
_atom_sites_solution_secondary difmap
_audit_creation_method SHELXL-97
_cell_angle_alpha 90.00
_cell_angle_beta 96.244(2)
_cell_angle_gamma 90.00
_cell_formula_units_Z 2
_cell_length_a 14.5737(5)
_cell_length_b 8.1812(3)
_cell_length_c 22.0868(9)
_cell_measurement_reflns_used 73061
_cell_measurement_temperature 180(2)
_cell_measurement_theta_max 30.03
_cell_measurement_theta_min 1.00
_cell_volume 2617.79(17)
_computing_cell_refinement 'HKL Scalepack (Otwinowski & Minor 1997)'
_computing_data_collection 'Collect (Nonius B.V. 1998)'
_computing_data_reduction
;
 HKL Denzo and Scalepack (Otwinowski & Minor 1997)
;
_computing_publication_material 'SHELXL-97 (Sheldrick 1997)'
_computing_structure_refinement 'SHELXL-97 (Sheldrick 1997)'
_computing_structure_solution 'SIR-92 (Altomare et al. 1994)'
_diffrn_ambient_temperature 180(2)
_diffrn_measured_fraction_theta_full 0.942
_diffrn_measured_fraction_theta_max 0.942
_diffrn_measurement_device_type 'Nonius Kappa CCD'
_diffrn_measurement_method 'Thin slice \w and \f scans'
_diffrn_radiation_source 'fine-focus sealed tube'
_diffrn_radiation_type MoK\a
_diffrn_radiation_wavelength 0.71073
_diffrn_reflns_av_R_equivalents 0.0390
_diffrn_reflns_av_sigmaI/netI 0.0653
_diffrn_reflns_limit_h_max 20
_diffrn_reflns_limit_h_min -20
_diffrn_reflns_limit_k_max 11
_diffrn_reflns_limit_k_min -10
_diffrn_reflns_limit_l_max 31
_diffrn_reflns_limit_l_min -19
_diffrn_reflns_number 15970
_diffrn_reflns_theta_full 30.00
_diffrn_reflns_theta_max 30.00
_diffrn_reflns_theta_min 3.53
_exptl_absorpt_coefficient_mu 2.374
_exptl_absorpt_correction_T_max 0.775
_exptl_absorpt_correction_T_min 0.632
_exptl_absorpt_correction_type multi-scan
_exptl_absorpt_process_details
;
multi-scan from symmetry-related measurements 
 Sortav (Blessing 1995)
;
_exptl_crystal_colour colourless
_exptl_crystal_density_diffrn 1.294
_exptl_crystal_density_method 'not measured'
_exptl_crystal_description block
_exptl_crystal_F_000 1072
_exptl_crystal_size_max 0.32
_exptl_crystal_size_mid 0.18
_exptl_crystal_size_min 0.12
_refine_diff_density_max 1.051
_refine_diff_density_min -1.172
_refine_diff_density_rms 0.080
_refine_ls_extinction_method none
_refine_ls_goodness_of_fit_ref 0.951
_refine_ls_hydrogen_treatment constr
_refine_ls_matrix_type full
_refine_ls_number_parameters 270
_refine_ls_number_reflns 7212
_refine_ls_number_restraints 0
_refine_ls_restrained_S_all 0.951
_refine_ls_R_factor_all 0.0627
_refine_ls_R_factor_gt 0.0391
_refine_ls_shift/su_max 0.001
_refine_ls_shift/su_mean 0.000
_refine_ls_structure_factor_coef Fsqd
_refine_ls_weighting_details 'calc w=1/[\s^2^(Fo^2^)+(0.0602P)^2^+0.0000P] where P=(Fo^2^+2Fc^2^)/3'
_refine_ls_weighting_scheme calc
_refine_ls_wR_factor_gt 0.1061
_refine_ls_wR_factor_ref 0.1118
_reflns_number_gt 4802
_reflns_number_total 7212
_reflns_threshold_expression >2sigma(I)
_cod_data_source_file Tetrahedron-2013-69-10123.cif
_cod_data_source_block B
_cod_original_sg_symbol_H-M P2(1)/c
_cod_database_code 1566168

loop_
_symmetry_equiv_pos_as_xyz
'x, y, z'
'-x, y+1/2, -z+1/2'
'-x, -y, -z'
'x, -y-1/2, z-1/2'

loop_
_atom_site_label
_atom_site_type_symbol
_atom_site_fract_x
_atom_site_fract_y
_atom_site_fract_z
_atom_site_U_iso_or_equiv
_atom_site_adp_type
_atom_site_occupancy
_atom_site_symmetry_multiplicity
_atom_site_calc_flag
_atom_site_refinement_flags
_atom_site_disorder_assembly
_atom_site_disorder_group
Cu1 Cu 0.228718(18) 0.94636(3) 0.427252(11) 0.02568(8) Uani 1 1 d . . .
Br1 Br 0.477078(18) 0.92826(4) 0.418074(13) 0.05798(11) Uani 1 1 d . . .
Li1 Li 0.3395(3) 0.7862(5) 0.3596(2) 0.0474(11) Uani 1 1 d . . .
Li2 Li 0.3908(3) 1.0154(5) 0.50360(19) 0.0417(9) Uani 1 1 d . . .
N1 N 0.20981(12) 0.8693(2) 0.34478(7) 0.0255(4) Uani 1 1 d . . .
C1 C 0.13652(15) 0.7420(2) 0.33676(9) 0.0285(5) Uani 1 1 d . . .
O1 O 0.40035(13) 0.5960(2) 0.33130(8) 0.0558(5) Uani 1 1 d . . .
N2 N 0.25749(12) 1.0134(2) 0.51004(8) 0.0266(4) Uani 1 1 d . . .
C2 C 0.04213(16) 0.7938(3) 0.35550(11) 0.0404(6) Uani 1 1 d . . .
H2A H 0.0509 0.8495 0.3950 0.061 Uiso 1 1 calc R . .
H2B H 0.0035 0.6967 0.3587 0.061 Uiso 1 1 calc R . .
H2C H 0.0118 0.8680 0.3247 0.061 Uiso 1 1 calc R . .
C3 C 0.16958(19) 0.5979(3) 0.37781(11) 0.0417(6) Uani 1 1 d . . .
H3A H 0.2285 0.5574 0.3662 0.063 Uiso 1 1 calc R . .
H3B H 0.1236 0.5101 0.3731 0.063 Uiso 1 1 calc R . .
H3C H 0.1778 0.6339 0.4204 0.063 Uiso 1 1 calc R . .
C4 C 0.12358(16) 0.6786(3) 0.27104(10) 0.0344(5) Uani 1 1 d . . .
H4A H 0.1797 0.6183 0.2626 0.041 Uiso 1 1 calc R . .
H4B H 0.0711 0.6011 0.2665 0.041 Uiso 1 1 calc R . .
C5 C 0.10540(17) 0.8160(3) 0.22464(10) 0.0377(5) Uani 1 1 d . . .
H5A H 0.0998 0.7708 0.1828 0.045 Uiso 1 1 calc R . .
H5B H 0.0470 0.8725 0.2307 0.045 Uiso 1 1 calc R . .
C6 C 0.18551(18) 0.9353(3) 0.23338(10) 0.0376(5) Uani 1 1 d . . .
H6A H 0.1734 1.0269 0.2043 0.045 Uiso 1 1 calc R . .
H6B H 0.2423 0.8792 0.2237 0.045 Uiso 1 1 calc R . .
C7 C 0.20182(15) 1.0045(3) 0.29816(10) 0.0303(5) Uani 1 1 d . . .
C8 C 0.12848(19) 1.1347(3) 0.30795(12) 0.0437(6) Uani 1 1 d . . .
H8A H 0.0668 1.0858 0.3009 0.065 Uiso 1 1 calc R . .
H8B H 0.1332 1.2252 0.2794 0.065 Uiso 1 1 calc R . .
H8C H 0.1387 1.1760 0.3498 0.065 Uiso 1 1 calc R . .
C9 C 0.29537(19) 1.0919(3) 0.30350(12) 0.0468(6) Uani 1 1 d . . .
H9A H 0.3444 1.0119 0.2994 0.070 Uiso 1 1 calc R . .
H9B H 0.3062 1.1456 0.3433 0.070 Uiso 1 1 calc R . .
H9C H 0.2953 1.1739 0.2712 0.070 Uiso 1 1 calc R . .
C10 C 0.23742(17) 0.8861(3) 0.55499(10) 0.0372(5) Uani 1 1 d . . .
C11 C 0.1368(2) 0.8237(4) 0.54725(13) 0.0650(9) Uani 1 1 d . . .
H11A H 0.1200 0.7905 0.5049 0.097 Uiso 1 1 calc R . .
H11B H 0.0955 0.9111 0.5578 0.097 Uiso 1 1 calc R . .
H11C H 0.1312 0.7298 0.5742 0.097 Uiso 1 1 calc R . .
C12 C 0.3011(2) 0.7424(3) 0.54561(11) 0.0505(7) Uani 1 1 d . . .
H12A H 0.3655 0.7781 0.5530 0.076 Uiso 1 1 calc R . .
H12B H 0.2886 0.7023 0.5037 0.076 Uiso 1 1 calc R . .
H12C H 0.2899 0.6545 0.5740 0.076 Uiso 1 1 calc R . .
C13 C 0.26239(19) 0.9481(3) 0.62073(11) 0.0411(6) Uani 1 1 d . . .
H13A H 0.2420 0.8663 0.6495 0.049 Uiso 1 1 calc R . .
H13B H 0.3303 0.9582 0.6288 0.049 Uiso 1 1 calc R . .
C14 C 0.2190(2) 1.1113(4) 0.63267(12) 0.0537(7) Uani 1 1 d . . .
H14A H 0.1509 1.1017 0.6276 0.064 Uiso 1 1 calc R . .
H14B H 0.2387 1.1473 0.6749 0.064 Uiso 1 1 calc R . .
C15 C 0.2495(2) 1.2334(3) 0.58817(11) 0.0505(7) Uani 1 1 d . . .
H15A H 0.3172 1.2476 0.5960 0.061 Uiso 1 1 calc R . .
H15B H 0.2204 1.3402 0.5951 0.061 Uiso 1 1 calc R . .
C16 C 0.22474(18) 1.1831(3) 0.52092(10) 0.0392(6) Uani 1 1 d . . .
C17 C 0.1204(2) 1.2089(4) 0.50223(13) 0.0659(9) Uani 1 1 d . . .
H17A H 0.1043 1.1689 0.4606 0.099 Uiso 1 1 calc R . .
H17B H 0.1059 1.3256 0.5041 0.099 Uiso 1 1 calc R . .
H17C H 0.0850 1.1486 0.5302 0.099 Uiso 1 1 calc R . .
C18 C 0.2778(2) 1.2953(3) 0.48159(12) 0.0532(7) Uani 1 1 d . . .
H18A H 0.3442 1.2837 0.4936 0.080 Uiso 1 1 calc R . .
H18B H 0.2593 1.4089 0.4873 0.080 Uiso 1 1 calc R . .
H18C H 0.2638 1.2650 0.4386 0.080 Uiso 1 1 calc R . .
C19 C 0.38528(19) 0.5355(3) 0.27144(12) 0.0449(6) Uani 1 1 d . . .
H19A H 0.3803 0.6269 0.2419 0.054 Uiso 1 1 calc R . .
H19B H 0.3273 0.4716 0.2659 0.054 Uiso 1 1 calc R . .
C20 C 0.4660(2) 0.4286(3) 0.26148(14) 0.0568(8) Uani 1 1 d . . .
H20A H 0.4450 0.3178 0.2484 0.068 Uiso 1 1 calc R . .
H20B H 0.5016 0.4759 0.2301 0.068 Uiso 1 1 calc R . .
C21 C 0.5225(3) 0.4226(5) 0.32128(17) 0.0949(14) Uani 1 1 d . . .
H21A H 0.5378 0.3079 0.3325 0.114 Uiso 1 1 calc R . .
H21B H 0.5809 0.4834 0.3194 0.114 Uiso 1 1 calc R . .
C22 C 0.4695(3) 0.4959(5) 0.36583(15) 0.0737(10) Uani 1 1 d . . .
H22A H 0.5096 0.5637 0.3949 0.088 Uiso 1 1 calc R . .
H22B H 0.4399 0.4106 0.3889 0.088 Uiso 1 1 calc R . .

loop_
_atom_site_aniso_label
_atom_site_aniso_U_11
_atom_site_aniso_U_22
_atom_site_aniso_U_33
_atom_site_aniso_U_23
_atom_site_aniso_U_13
_atom_site_aniso_U_12
Cu1 0.02531(15) 0.03081(15) 0.02063(13) -0.00087(10) 0.00112(10) 0.00029(10)
Br1 0.02708(15) 0.1070(3) 0.03914(15) -0.02826(14) 0.00023(11) -0.00379(13)
Li1 0.034(2) 0.065(3) 0.042(2) -0.024(2) -0.0007(19) 0.006(2)
Li2 0.025(2) 0.060(2) 0.038(2) -0.008(2) -0.0027(17) 0.0000(19)
N1 0.0249(9) 0.0294(9) 0.0219(8) 0.0010(7) 0.0006(7) -0.0003(7)
C1 0.0259(12) 0.0326(11) 0.0266(11) -0.0008(9) 0.0010(9) -0.0033(9)
O1 0.0475(12) 0.0743(12) 0.0424(11) -0.0191(9) -0.0093(9) 0.0277(9)
N2 0.0289(10) 0.0303(9) 0.0206(8) -0.0009(7) 0.0034(7) 0.0019(7)
C2 0.0294(13) 0.0539(15) 0.0390(13) -0.0045(11) 0.0079(10) -0.0052(11)
C3 0.0510(17) 0.0363(12) 0.0359(13) 0.0033(10) -0.0035(12) -0.0088(11)
C4 0.0316(12) 0.0384(12) 0.0319(12) -0.0059(10) -0.0022(9) -0.0028(10)
C5 0.0386(14) 0.0488(14) 0.0244(11) -0.0064(10) -0.0024(9) 0.0005(11)
C6 0.0399(14) 0.0485(14) 0.0240(11) 0.0035(9) 0.0023(10) -0.0028(10)
C7 0.0319(13) 0.0340(11) 0.0245(10) 0.0040(9) 0.0002(9) -0.0027(9)
C8 0.0528(17) 0.0382(13) 0.0382(13) 0.0026(11) -0.0031(12) 0.0069(12)
C9 0.0469(17) 0.0528(15) 0.0396(14) 0.0087(11) 0.0009(12) -0.0171(12)
C10 0.0408(14) 0.0475(13) 0.0227(10) 0.0035(10) 0.0013(10) -0.0148(11)
C11 0.059(2) 0.101(2) 0.0348(15) 0.0025(15) 0.0025(13) -0.0402(18)
C12 0.081(2) 0.0343(13) 0.0336(13) 0.0053(10) -0.0039(13) -0.0043(13)
C13 0.0426(15) 0.0576(15) 0.0227(11) 0.0035(10) 0.0017(10) -0.0104(11)
C14 0.0480(17) 0.0864(19) 0.0266(12) -0.0128(13) 0.0036(11) 0.0088(15)
C15 0.0621(19) 0.0543(16) 0.0332(13) -0.0162(12) -0.0030(12) 0.0210(13)
C16 0.0450(15) 0.0414(13) 0.0301(12) -0.0059(10) -0.0014(10) 0.0163(11)
C17 0.057(2) 0.095(2) 0.0433(16) -0.0118(16) -0.0058(14) 0.0439(17)
C18 0.091(2) 0.0258(12) 0.0407(14) 0.0014(10) -0.0016(14) 0.0043(13)
C19 0.0483(16) 0.0461(15) 0.0390(14) -0.0058(11) -0.0009(12) 0.0038(12)
C20 0.0489(18) 0.0693(19) 0.0544(18) -0.0113(14) 0.0163(14) 0.0036(14)
C21 0.084(3) 0.142(4) 0.057(2) -0.007(2) 0.000(2) 0.069(3)
C22 0.076(2) 0.092(2) 0.0496(18) -0.0091(17) -0.0113(17) 0.040(2)

loop_
_atom_type_symbol
_atom_type_description
_atom_type_scat_dispersion_real
_atom_type_scat_dispersion_imag
_atom_type_scat_source
C C 0.0033 0.0016 'International Tables Vol C Tables 4.2.6.8 and 6.1.1.4'
H H 0.0000 0.0000 'International Tables Vol C Tables 4.2.6.8 and 6.1.1.4'
N N 0.0061 0.0033 'International Tables Vol C Tables 4.2.6.8 and 6.1.1.4'
O O 0.0106 0.0060 'International Tables Vol C Tables 4.2.6.8 and 6.1.1.4'
Cu Cu 0.3201 1.2651 'International Tables Vol C Tables 4.2.6.8 and 6.1.1.4'
Li Li -0.0003 0.0001 'International Tables Vol C Tables 4.2.6.8 and 6.1.1.4'
Br Br -0.2901 2.4595 'International Tables Vol C Tables 4.2.6.8 and 6.1.1.4'

loop_
_geom_angle_atom_site_label_1
_geom_angle_atom_site_label_2
_geom_angle_atom_site_label_3
_geom_angle
_geom_angle_site_symmetry_1
_geom_angle_site_symmetry_3
N2 Cu1 N1 175.07(8) . .
N2 Cu1 Li1 126.52(11) . .
N1 Cu1 Li1 48.58(11) . .
N2 Cu1 Li2 44.33(10) . .
N1 Cu1 Li2 131.38(10) . .
Li1 Cu1 Li2 85.07(12) . .
Li2 Br1 Li2 80.54(14) . 3_676
Li2 Br1 Li1 94.64(13) . .
Li2 Br1 Li1 160.94(15) 3_676 .
O1 Li1 N1 132.9(2) . .
O1 Li1 Br1 99.69(18) . .
N1 Li1 Br1 127.29(19) . .
O1 Li1 Cu1 155.2(3) . .
N1 Li1 Cu1 45.97(10) . .
Br1 Li1 Cu1 89.02(12) . .
N2 Li2 Br1 129.73(19) . .
N2 Li2 Br1 130.4(2) . 3_676
Br1 Li2 Br1 99.46(14) . 3_676
N2 Li2 Cu1 42.86(9) . .
Br1 Li2 Cu1 87.01(12) . .
Br1 Li2 Cu1 172.94(18) 3_676 .
N2 Li2 Li2 174.9(3) . 3_676
Br1 Li2 Li2 49.77(11) . 3_676
Br1 Li2 Li2 49.70(11) 3_676 3_676
Cu1 Li2 Li2 136.7(2) . 3_676
C1 N1 C7 115.54(16) . .
C1 N1 Cu1 111.71(12) . .
C7 N1 Cu1 113.58(13) . .
C1 N1 Li1 115.75(18) . .
C7 N1 Li1 111.24(19) . .
Cu1 N1 Li1 85.45(13) . .
N1 C1 C3 107.01(17) . .
N1 C1 C4 111.23(17) . .
C3 C1 C4 107.34(18) . .
N1 C1 C2 115.24(17) . .
C3 C1 C2 106.58(19) . .
C4 C1 C2 109.04(18) . .
C19 O1 C22 108.9(2) . .
C19 O1 Li1 123.9(2) . .
C22 O1 Li1 127.1(2) . .
C10 N2 C16 116.92(18) . .
C10 N2 Cu1 113.46(14) . .
C16 N2 Cu1 112.30(13) . .
C10 N2 Li2 108.75(19) . .
C16 N2 Li2 109.86(19) . .
Cu1 N2 Li2 92.81(14) . .
C1 C2 H2A 109.5 . .
C1 C2 H2B 109.5 . .
H2A C2 H2B 109.5 . .
C1 C2 H2C 109.5 . .
H2A C2 H2C 109.5 . .
H2B C2 H2C 109.5 . .
C1 C3 H3A 109.5 . .
C1 C3 H3B 109.5 . .
H3A C3 H3B 109.5 . .
C1 C3 H3C 109.5 . .
H3A C3 H3C 109.5 . .
H3B C3 H3C 109.5 . .
C5 C4 C1 112.41(17) . .
C5 C4 H4A 109.1 . .
C1 C4 H4A 109.1 . .
C5 C4 H4B 109.1 . .
C1 C4 H4B 109.1 . .
H4A C4 H4B 107.9 . .
C6 C5 C4 108.27(19) . .
C6 C5 H5A 110.0 . .
C4 C5 H5A 110.0 . .
C6 C5 H5B 110.0 . .
C4 C5 H5B 110.0 . .
H5A C5 H5B 108.4 . .
C5 C6 C7 113.29(19) . .
C5 C6 H6A 108.9 . .
C7 C6 H6A 108.9 . .
C5 C6 H6B 108.9 . .
C7 C6 H6B 108.9 . .
H6A C6 H6B 107.7 . .
N1 C7 C9 106.72(17) . .
N1 C7 C6 111.06(18) . .
C9 C7 C6 106.89(19) . .
N1 C7 C8 114.50(18) . .
C9 C7 C8 107.0(2) . .
C6 C7 C8 110.29(18) . .
C7 C8 H8A 109.5 . .
C7 C8 H8B 109.5 . .
H8A C8 H8B 109.5 . .
C7 C8 H8C 109.5 . .
H8A C8 H8C 109.5 . .
H8B C8 H8C 109.5 . .
C7 C9 H9A 109.5 . .
C7 C9 H9B 109.5 . .
H9A C9 H9B 109.5 . .
C7 C9 H9C 109.5 . .
H9A C9 H9C 109.5 . .
H9B C9 H9C 109.5 . .
N2 C10 C12 106.38(19) . .
N2 C10 C13 110.70(18) . .
C12 C10 C13 107.3(2) . .
N2 C10 C11 114.2(2) . .
C12 C10 C11 108.3(2) . .
C13 C10 C11 109.7(2) . .
C10 C11 H11A 109.5 . .
C10 C11 H11B 109.5 . .
H11A C11 H11B 109.5 . .
C10 C11 H11C 109.5 . .
H11A C11 H11C 109.5 . .
H11B C11 H11C 109.5 . .
C10 C12 H12A 109.5 . .
C10 C12 H12B 109.5 . .
H12A C12 H12B 109.5 . .
C10 C12 H12C 109.5 . .
H12A C12 H12C 109.5 . .
H12B C12 H12C 109.5 . .
C14 C13 C10 113.2(2) . .
C14 C13 H13A 108.9 . .
C10 C13 H13A 108.9 . .
C14 C13 H13B 108.9 . .
C10 C13 H13B 108.9 . .
H13A C13 H13B 107.8 . .
C15 C14 C13 108.3(2) . .
C15 C14 H14A 110.0 . .
C13 C14 H14A 110.0 . .
C15 C14 H14B 110.0 . .
C13 C14 H14B 110.0 . .
H14A C14 H14B 108.4 . .
C14 C15 C16 113.4(2) . .
C14 C15 H15A 108.9 . .
C16 C15 H15A 108.9 . .
C14 C15 H15B 108.9 . .
C16 C15 H15B 108.9 . .
H15A C15 H15B 107.7 . .
N2 C16 C18 106.01(19) . .
N2 C16 C15 110.87(18) . .
C18 C16 C15 107.9(2) . .
N2 C16 C17 113.9(2) . .
C18 C16 C17 108.0(2) . .
C15 C16 C17 109.9(2) . .
C16 C17 H17A 109.5 . .
C16 C17 H17B 109.5 . .
H17A C17 H17B 109.5 . .
C16 C17 H17C 109.5 . .
H17A C17 H17C 109.5 . .
H17B C17 H17C 109.5 . .
C16 C18 H18A 109.5 . .
C16 C18 H18B 109.5 . .
H18A C18 H18B 109.5 . .
C16 C18 H18C 109.5 . .
H18A C18 H18C 109.5 . .
H18B C18 H18C 109.5 . .
O1 C19 C20 107.3(2) . .
O1 C19 H19A 110.2 . .
C20 C19 H19A 110.2 . .
O1 C19 H19B 110.2 . .
C20 C19 H19B 110.2 . .
H19A C19 H19B 108.5 . .
C21 C20 C19 105.0(2) . .
C21 C20 H20A 110.8 . .
C19 C20 H20A 110.8 . .
C21 C20 H20B 110.8 . .
C19 C20 H20B 110.8 . .
H20A C20 H20B 108.8 . .
C22 C21 C20 107.8(3) . .
C22 C21 H21A 110.1 . .
C20 C21 H21A 110.1 . .
C22 C21 H21B 110.1 . .
C20 C21 H21B 110.1 . .
H21A C21 H21B 108.5 . .
C21 C22 O1 105.6(3) . .
C21 C22 H22A 110.6 . .
O1 C22 H22A 110.6 . .
C21 C22 H22B 110.6 . .
O1 C22 H22B 110.6 . .
H22A C22 H22B 108.8 . .

loop_
_geom_bond_atom_site_label_1
_geom_bond_atom_site_label_2
_geom_bond_distance
_geom_bond_site_symmetry_2
Cu1 N2 1.9114(17) .
Cu1 N1 1.9190(17) .
Cu1 Li1 2.661(4) .
Cu1 Li2 2.806(4) .
Br1 Li2 2.485(4) .
Br1 Li2 2.488(4) 3_676
Br1 Li1 2.545(4) .
Li1 O1 1.929(4) .
Li1 N1 2.002(5) .
Li2 N2 1.963(4) .
Li2 Br1 2.488(4) 3_676
Li2 Li2 3.214(8) 3_676
N1 C1 1.488(3) .
N1 C7 1.507(3) .
C1 C3 1.533(3) .
C1 C4 1.534(3) .
C1 C2 1.539(3) .
O1 C19 1.406(3) .
O1 C22 1.449(3) .
N2 C10 1.490(3) .
N2 C16 1.496(3) .
C2 H2A 0.9800 .
C2 H2B 0.9800 .
C2 H2C 0.9800 .
C3 H3A 0.9800 .
C3 H3B 0.9800 .
C3 H3C 0.9800 .
C4 C5 1.525(3) .
C4 H4A 0.9900 .
C4 H4B 0.9900 .
C5 C6 1.518(3) .
C5 H5A 0.9900 .
C5 H5B 0.9900 .
C6 C7 1.533(3) .
C6 H6A 0.9900 .
C6 H6B 0.9900 .
C7 C9 1.532(3) .
C7 C8 1.541(3) .
C8 H8A 0.9800 .
C8 H8B 0.9800 .
C8 H8C 0.9800 .
C9 H9A 0.9800 .
C9 H9B 0.9800 .
C9 H9C 0.9800 .
C10 C12 1.525(4) .
C10 C13 1.544(3) .
C10 C11 1.544(4) .
C11 H11A 0.9800 .
C11 H11B 0.9800 .
C11 H11C 0.9800 .
C12 H12A 0.9800 .
C12 H12B 0.9800 .
C12 H12C 0.9800 .
C13 C14 1.513(4) .
C13 H13A 0.9900 .
C13 H13B 0.9900 .
C14 C15 1.502(4) .
C14 H14A 0.9900 .
C14 H14B 0.9900 .
C15 C16 1.546(3) .
C15 H15A 0.9900 .
C15 H15B 0.9900 .
C16 C18 1.530(4) .
C16 C17 1.546(4) .
C17 H17A 0.9800 .
C17 H17B 0.9800 .
C17 H17C 0.9800 .
C18 H18A 0.9800 .
C18 H18B 0.9800 .
C18 H18C 0.9800 .
C19 C20 1.501(4) .
C19 H19A 0.9900 .
C19 H19B 0.9900 .
C20 C21 1.480(5) .
C20 H20A 0.9900 .
C20 H20B 0.9900 .
C21 C22 1.446(5) .
C21 H21A 0.9900 .
C21 H21B 0.9900 .
C22 H22A 0.9900 .
C22 H22B 0.9900 .
